data_2023372
loop_
_publ_author_name
'Upmann, Daniel'
'Jones, Peter G.'

_publ_section_title
;
 Crystal structures of six complexes of phosphane chalcogenides R 1 R 2 R
 3PE (R = tert-butyl or isopropyl, E = S or Se) with the metal halides MX
 2 (M = Pd or Pt, X = Cl or Br), two halochalcogenylphosphonium
 derivatives ( t Bu2 iPrPEBr)2[Pd2Br6] and one hydrolysis product
;
_journal_coeditor_code YZ2063
_journal_issue 3
_journal_name_full 'Acta Crystallographica Section E Crystallographic Communications'
_journal_paper_doi 10.1107/S2056989025000805
_journal_volume 81
_journal_year 2025
_chemical_formula_iupac '[Pd Cl2 (C10 H23 P1 Se1)2]'
_chemical_formula_moiety 'C20 H46 Cl2 P2 Pd Se2'
_chemical_formula_sum 'C20 H46 Cl2 P2 Pd Se2'
_chemical_formula_weight 683.73
_chemical_name_systematic
;
(<i>tert</i>-Butyldiisopropylphosphine
selenide-\k<i>Se</i>)dichloridopalladium(II)
;
_space_group_crystal_system triclinic
_space_group_IT_number 2
_space_group_name_Hall '-P 1'
_space_group_name_H-M_alt 'P -1'
_atom_sites_solution_hydrogens geom
_atom_sites_solution_primary direct
_atom_sites_solution_secondary difmap
_audit_creation_method SHELXL2019/3
_cell_angle_alpha 88.993(6)
_cell_angle_beta 88.010(6)
_cell_angle_gamma 77.063(6)
_cell_formula_units_Z 1
_cell_length_a 7.9312(5)
_cell_length_b 8.5664(6)
_cell_length_c 10.1483(7)
_cell_measurement_reflns_used 4517
_cell_measurement_temperature 100(2)
_cell_measurement_theta_max 29.2776
_cell_measurement_theta_min 2.4347
_cell_volume 671.55(8)
_computing_cell_refinement
;
CrysAlisPro, Version 1.171.35.11 (Rigaku OD, 2012)
;
_computing_data_collection
;
CrysAlisPro, Version 1.171.35.11 (Rigaku OD, 2012)
;
_computing_data_reduction
;
CrysAlisPro, Version 1.171.35.11 (Rigaku OD, 2012)
;
_computing_molecular_graphics
;
Bruker XP, Version 5.1  (Bruker, 1998)
;
_computing_publication_material
;
publCIF (Westrip, 2010)
;
_computing_structure_refinement
;
<i>SHELXL2019/3</i> (Sheldrick, 2015)
;
_computing_structure_solution
;
SHELXS-97 (Sheldrick, 2008)
;
_diffrn_ambient_temperature 100(2)
_diffrn_detector_area_resol_mean 16.1419
_diffrn_measured_fraction_theta_full 0.987
_diffrn_measured_fraction_theta_max 0.978
_diffrn_measurement_device_type 'Oxford Diffraction Xcalibur, Eos'
_diffrn_measurement_method '\w scans'
_diffrn_radiation_monochromator graphite
_diffrn_radiation_source 'fine-focus sealed tube'
_diffrn_radiation_type MoK\a
_diffrn_radiation_wavelength 0.71073
_diffrn_reflns_av_R_equivalents 0.0720
_diffrn_reflns_av_unetI/netI 0.0536
_diffrn_reflns_limit_h_max 10
_diffrn_reflns_limit_h_min -10
_diffrn_reflns_limit_k_max 10
_diffrn_reflns_limit_k_min -11
_diffrn_reflns_limit_l_max 13
_diffrn_reflns_limit_l_min -13
_diffrn_reflns_number 20956
_diffrn_reflns_theta_full 28.000
_diffrn_reflns_theta_max 28.275
_diffrn_reflns_theta_min 2.440
_exptl_absorpt_coefficient_mu 3.725
_exptl_absorpt_correction_T_max 1.00000
_exptl_absorpt_correction_T_min 0.84140
_exptl_absorpt_correction_type multi-scan
_exptl_absorpt_process_details
;
(CrysAlisPro; Rigaku OD, 2012)
;
_exptl_crystal_colour 'dichroic yellow orange'
_exptl_crystal_density_diffrn 1.691
_exptl_crystal_density_method 'not measured'
_exptl_crystal_description 'thin plate'
_exptl_crystal_F_000 344
_exptl_crystal_size_max 0.2
_exptl_crystal_size_mid 0.1
_exptl_crystal_size_min 0.005
_refine_diff_density_max 0.926
_refine_diff_density_min -0.977
_refine_ls_extinction_method none
_refine_ls_goodness_of_fit_ref 1.037
_refine_ls_hydrogen_treatment constr
_refine_ls_matrix_type full
_refine_ls_number_parameters 131
_refine_ls_number_reflns 3275
_refine_ls_number_restraints 0
_refine_ls_restrained_S_all 1.037
_refine_ls_R_factor_all 0.0557
_refine_ls_R_factor_gt 0.0364
_refine_ls_shift/su_max 0.000
_refine_ls_shift/su_mean 0.000
_refine_ls_structure_factor_coef Fsqd
_refine_ls_weighting_details 'w=1/[\s^2^(Fo^2^)+(0.0307P)^2^+0.4792P] where P=(Fo^2^+2Fc^2^)/3'
_refine_ls_weighting_scheme calc
_refine_ls_wR_factor_gt 0.0706
_refine_ls_wR_factor_ref 0.0780
_reflns_number_gt 2604
_reflns_number_total 3275
_reflns_threshold_expression 'I > 2\s(I)'
_cod_data_source_file yz2063.cif
_cod_data_source_block 1
_cod_database_code 2023372
_shelx_space_group_comment
;
The symmetry employed for this shelxl refinement is uniquely defined
by the following loop, which should always be used as a source of
symmetry information in preference to the above space-group names.
They are only intended as comments.
;
_shelx_estimated_absorpt_t_min 0.523
_shelx_estimated_absorpt_t_max 0.982

loop_
_space_group_symop_operation_xyz
'x, y, z'
'-x, -y, -z'

loop_
_atom_site_type_symbol
_atom_site_label
_atom_site_fract_x
_atom_site_fract_y
_atom_site_fract_z
_atom_site_U_iso_or_equiv
_atom_site_adp_type
_atom_site_calc_flag
_atom_site_occupancy
_atom_site_disorder_assembly
_atom_site_disorder_group
Pd Pd1 0.000000 0.500000 0.000000 0.01285(10) Uani d 1 . .
Se Se1 0.07012(4) 0.44262(4) 0.22978(4) 0.01727(11) Uani d 1 . .
P P1 0.29069(11) 0.24483(11) 0.26911(9) 0.01228(19) Uani d 1 . .
Cl Cl1 0.17759(11) 0.27541(10) -0.09307(9) 0.0190(2) Uani d 1 . .
C C1 0.2805(4) 0.2272(4) 0.4510(3) 0.0147(7) Uani d 1 . .
H H1 0.385348 0.145781 0.477693 0.018 Uiso calc 1 . .
C C11 0.2856(5) 0.3841(4) 0.5188(4) 0.0203(8) Uani d 1 . .
H H11A 0.180031 0.464600 0.500005 0.030 Uiso calc 1 . .
H H11B 0.386789 0.422371 0.485510 0.030 Uiso calc 1 . .
H H11C 0.293216 0.365997 0.614217 0.030 Uiso calc 1 . .
C C12 0.1217(5) 0.1681(5) 0.5024(4) 0.0201(8) Uani d 1 . .
H H12A 0.120148 0.164458 0.598972 0.030 Uiso calc 1 . .
H H12B 0.127039 0.060539 0.468581 0.030 Uiso calc 1 . .
H H12C 0.016410 0.241323 0.472417 0.030 Uiso calc 1 . .
C C2 0.2789(4) 0.0519(4) 0.1971(4) 0.0165(7) Uani d 1 . .
H H2 0.327920 0.052510 0.104964 0.020 Uiso calc 1 . .
C C21 0.0930(5) 0.0285(5) 0.1851(4) 0.0223(8) Uani d 1 . .
H H21A 0.096198 -0.072961 0.140989 0.034 Uiso calc 1 . .
H H21B 0.025579 0.117118 0.133495 0.034 Uiso calc 1 . .
H H21C 0.039096 0.026597 0.273322 0.034 Uiso calc 1 . .
C C22 0.3941(5) -0.0906(4) 0.2679(4) 0.0230(9) Uani d 1 . .
H H22A 0.351376 -0.096425 0.359266 0.034 Uiso calc 1 . .
H H22B 0.513302 -0.076338 0.267243 0.034 Uiso calc 1 . .
H H22C 0.391017 -0.189887 0.222544 0.034 Uiso calc 1 . .
C C3 0.5088(4) 0.2865(4) 0.2197(3) 0.0158(7) Uani d 1 . .
C C31 0.5749(5) 0.2080(5) 0.0875(4) 0.0213(8) Uani d 1 . .
H H31A 0.486334 0.241179 0.021383 0.032 Uiso calc 1 . .
H H31B 0.599828 0.091189 0.097984 0.032 Uiso calc 1 . .
H H31C 0.680742 0.241374 0.058531 0.032 Uiso calc 1 . .
C C32 0.6447(4) 0.2221(5) 0.3233(4) 0.0221(8) Uani d 1 . .
H H32A 0.756830 0.242050 0.293247 0.033 Uiso calc 1 . .
H H32B 0.654933 0.106606 0.335441 0.033 Uiso calc 1 . .
H H32C 0.609030 0.276447 0.407183 0.033 Uiso calc 1 . .
C C33 0.4890(5) 0.4678(4) 0.2038(4) 0.0229(8) Uani d 1 . .
H H33A 0.442647 0.520661 0.286371 0.034 Uiso calc 1 . .
H H33B 0.409494 0.507633 0.132710 0.034 Uiso calc 1 . .
H H33C 0.602237 0.491191 0.181993 0.034 Uiso calc 1 . .

loop_
_atom_site_aniso_label
_atom_site_aniso_U_11
_atom_site_aniso_U_22
_atom_site_aniso_U_33
_atom_site_aniso_U_12
_atom_site_aniso_U_13
_atom_site_aniso_U_23
Pd1 0.00951(19) 0.0118(2) 0.0158(2) 0.00070(14) -0.00103(14) 0.00080(15)
Se1 0.01435(19) 0.0168(2) 0.0165(2) 0.00561(14) -0.00110(14) -0.00058(15)
P1 0.0096(4) 0.0118(4) 0.0143(4) 0.0003(3) -0.0011(3) 0.0002(3)
Cl1 0.0177(4) 0.0153(4) 0.0202(5) 0.0042(3) -0.0011(3) -0.0009(3)
C1 0.0154(17) 0.0149(18) 0.0130(17) -0.0015(14) 0.0004(14) -0.0022(14)
C11 0.0192(19) 0.023(2) 0.0169(19) -0.0019(16) 0.0009(15) -0.0029(15)
C12 0.0211(19) 0.022(2) 0.0168(19) -0.0048(16) 0.0016(15) 0.0004(15)
C2 0.0150(17) 0.0149(18) 0.0175(19) 0.0008(14) 0.0014(14) -0.0003(14)
C21 0.022(2) 0.024(2) 0.023(2) -0.0087(16) -0.0015(16) -0.0014(16)
C22 0.026(2) 0.0118(18) 0.029(2) -0.0001(15) -0.0001(17) -0.0015(16)
C3 0.0110(17) 0.0223(19) 0.0141(18) -0.0045(14) 0.0016(13) -0.0001(14)
C31 0.0179(19) 0.027(2) 0.019(2) -0.0064(16) 0.0032(15) -0.0019(16)
C32 0.0117(17) 0.030(2) 0.025(2) -0.0054(16) -0.0002(15) 0.0011(17)
C33 0.024(2) 0.020(2) 0.026(2) -0.0088(16) 0.0010(16) 0.0018(16)

loop_
_atom_type_symbol
_atom_type_description
_atom_type_scat_dispersion_real
_atom_type_scat_dispersion_imag
_atom_type_scat_source
C C 0.0033 0.0016 'International Tables Vol C Tables 4.2.6.8 and 6.1.1.4'
H H 0.0000 0.0000 'International Tables Vol C Tables 4.2.6.8 and 6.1.1.4'
P P 0.1023 0.0942 'International Tables Vol C Tables 4.2.6.8 and 6.1.1.4'
Cl Cl 0.1484 0.1585 'International Tables Vol C Tables 4.2.6.8 and 6.1.1.4'
Se Se -0.0929 2.2259 'International Tables Vol C Tables 4.2.6.8 and 6.1.1.4'
Pd Pd -0.9988 1.0072 'International Tables Vol C Tables 4.2.6.8 and 6.1.1.4'

loop_
_geom_angle_atom_site_label_1
_geom_angle_atom_site_label_2
_geom_angle_atom_site_label_3
_geom_angle_site_symmetry_1
_geom_angle_site_symmetry_3
_geom_angle
_geom_angle_publ_flag
Cl1 Pd1 Cl1 2_565 . 180.0 ?
Cl1 Pd1 Se1 2_565 2_565 98.63(2) ?
Cl1 Pd1 Se1 . 2_565 81.37(2) y
Cl1 Pd1 Se1 2_565 . 81.37(2) ?
Cl1 Pd1 Se1 . . 98.63(2) y
Se1 Pd1 Se1 2_565 . 180.0 y
P1 Se1 Pd1 . . 116.92(3) y
C2 P1 C1 . . 109.10(16) ?
C2 P1 C3 . . 107.77(16) ?
C1 P1 C3 . . 107.62(16) ?
C2 P1 Se1 . . 114.92(11) y
C1 P1 Se1 . . 102.53(11) y
C3 P1 Se1 . . 114.48(12) y
C11 C1 C12 . . 109.5(3) ?
C11 C1 P1 . . 112.4(2) ?
C12 C1 P1 . . 112.7(2) ?
C11 C1 H1 . . 107.3 ?
C12 C1 H1 . . 107.3 ?
P1 C1 H1 . . 107.3 ?
C1 C11 H11A . . 109.5 ?
C1 C11 H11B . . 109.5 ?
H11A C11 H11B . . 109.5 ?
C1 C11 H11C . . 109.5 ?
H11A C11 H11C . . 109.5 ?
H11B C11 H11C . . 109.5 ?
C1 C12 H12A . . 109.5 ?
C1 C12 H12B . . 109.5 ?
H12A C12 H12B . . 109.5 ?
C1 C12 H12C . . 109.5 ?
H12A C12 H12C . . 109.5 ?
H12B C12 H12C . . 109.5 ?
C22 C2 C21 . . 111.5(3) ?
C22 C2 P1 . . 112.1(3) ?
C21 C2 P1 . . 113.9(2) ?
C22 C2 H2 . . 106.2 ?
C21 C2 H2 . . 106.2 ?
P1 C2 H2 . . 106.2 ?
C2 C21 H21A . . 109.5 ?
C2 C21 H21B . . 109.5 ?
H21A C21 H21B . . 109.5 ?
C2 C21 H21C . . 109.5 ?
H21A C21 H21C . . 109.5 ?
H21B C21 H21C . . 109.5 ?
C2 C22 H22A . . 109.5 ?
C2 C22 H22B . . 109.5 ?
H22A C22 H22B . . 109.5 ?
C2 C22 H22C . . 109.5 ?
H22A C22 H22C . . 109.5 ?
H22B C22 H22C . . 109.5 ?
C33 C3 C31 . . 108.2(3) ?
C33 C3 C32 . . 109.4(3) ?
C31 C3 C32 . . 108.1(3) ?
C33 C3 P1 . . 108.7(2) ?
C31 C3 P1 . . 110.8(2) ?
C32 C3 P1 . . 111.5(2) ?
C3 C31 H31A . . 109.5 ?
C3 C31 H31B . . 109.5 ?
H31A C31 H31B . . 109.5 ?
C3 C31 H31C . . 109.5 ?
H31A C31 H31C . . 109.5 ?
H31B C31 H31C . . 109.5 ?
C3 C32 H32A . . 109.5 ?
C3 C32 H32B . . 109.5 ?
H32A C32 H32B . . 109.5 ?
C3 C32 H32C . . 109.5 ?
H32A C32 H32C . . 109.5 ?
H32B C32 H32C . . 109.5 ?
C3 C33 H33A . . 109.5 ?
C3 C33 H33B . . 109.5 ?
H33A C33 H33B . . 109.5 ?
C3 C33 H33C . . 109.5 ?
H33A C33 H33C . . 109.5 ?
H33B C33 H33C . . 109.5 ?

loop_
_geom_bond_atom_site_label_1
_geom_bond_atom_site_label_2
_geom_bond_site_symmetry_2
_geom_bond_distance
_geom_bond_publ_flag
Pd1 Cl1 2_565 2.3099(8) ?
Pd1 Cl1 . 2.3099(8) y
Pd1 Se1 2_565 2.4322(4) ?
Pd1 Se1 . 2.4322(4) y
Se1 P1 . 2.1881(9) y
P1 C2 . 1.842(4) ?
P1 C1 . 1.850(3) ?
P1 C3 . 1.892(3) ?
C1 C11 . 1.530(5) ?
C1 C12 . 1.531(5) ?
C1 H1 . 1.0000 ?
C11 H11A . 0.9800 ?
C11 H11B . 0.9800 ?
C11 H11C . 0.9800 ?
C12 H12A . 0.9800 ?
C12 H12B . 0.9800 ?
C12 H12C . 0.9800 ?
C2 C22 . 1.535(5) ?
C2 C21 . 1.541(5) ?
C2 H2 . 1.0000 ?
C21 H21A . 0.9800 ?
C21 H21B . 0.9800 ?
C21 H21C . 0.9800 ?
C22 H22A . 0.9800 ?
C22 H22B . 0.9800 ?
C22 H22C . 0.9800 ?
C3 C33 . 1.532(5) ?
C3 C31 . 1.534(5) ?
C3 C32 . 1.538(5) ?
C31 H31A . 0.9800 ?
C31 H31B . 0.9800 ?
C31 H31C . 0.9800 ?
C32 H32A . 0.9800 ?
C32 H32B . 0.9800 ?
C32 H32C . 0.9800 ?
C33 H33A . 0.9800 ?
C33 H33B . 0.9800 ?
C33 H33C . 0.9800 ?

loop_
_geom_hbond_atom_site_label_D
_geom_hbond_atom_site_label_H
_geom_hbond_atom_site_label_A
_geom_hbond_site_symmetry_A
_geom_hbond_distance_DH
_geom_hbond_distance_HA
_geom_hbond_distance_DA
_geom_hbond_angle_DHA
_geom_hbond_publ_flag
C2 H2 Cl1 . 1.00 2.85 3.501(4) 123.4 yes
C31 H31A Cl1 . 0.98 2.70 3.629(4) 158.1 yes
C21 H21B Se1 . 0.98 3.07 3.547(4) 111.5 yes
C11 H11A Se1 . 0.98 2.93 3.419(4) 112.0 yes
C12 H12C Se1 . 0.98 3.05 3.574(4) 114.5 yes

loop_
_geom_torsion_atom_site_label_1
_geom_torsion_atom_site_label_2
_geom_torsion_atom_site_label_3
_geom_torsion_atom_site_label_4
_geom_torsion_site_symmetry_1
_geom_torsion_site_symmetry_2
_geom_torsion_site_symmetry_3
_geom_torsion_site_symmetry_4
_geom_torsion
_geom_torsion_publ_flag
Cl1 Pd1 Se1 P1 2_565 . . . -169.36(4) ?
Cl1 Pd1 Se1 P1 . . . . 10.64(4) ?
Pd1 Se1 P1 C2 . . . . -55.00(14) ?
Pd1 Se1 P1 C1 . . . . -173.22(11) ?
Pd1 Se1 P1 C3 . . . . 70.55(13) ?
C2 P1 C1 C11 . . . . -178.8(2) ?
C3 P1 C1 C11 . . . . 64.6(3) ?
Se1 P1 C1 C11 . . . . -56.5(3) ?
C2 P1 C1 C12 . . . . -54.5(3) ?
C3 P1 C1 C12 . . . . -171.2(2) ?
Se1 P1 C1 C12 . . . . 67.8(2) ?
C1 P1 C2 C22 . . . . -43.8(3) ?
C3 P1 C2 C22 . . . . 72.8(3) ?
Se1 P1 C2 C22 . . . . -158.3(2) ?
C1 P1 C2 C21 . . . . 84.0(3) ?
C3 P1 C2 C21 . . . . -159.4(3) ?
Se1 P1 C2 C21 . . . . -30.5(3) ?
C2 P1 C3 C33 . . . . 147.4(3) ?
C1 P1 C3 C33 . . . . -95.1(3) ?
Se1 P1 C3 C33 . . . . 18.2(3) ?
C2 P1 C3 C31 . . . . 28.6(3) ?
C1 P1 C3 C31 . . . . 146.1(3) ?
Se1 P1 C3 C31 . . . . -100.6(2) ?
C2 P1 C3 C32 . . . . -91.9(3) ?
C1 P1 C3 C32 . . . . 25.7(3) ?
Se1 P1 C3 C32 . . . . 138.9(2) ?
